data_2236594
loop_
_publ_author_name
'Mrad, Mohamed Lahbib'
'Ferretti, Valeria'
'Rzaigui, Mohamed'
'Ben Nasr, Cherif'

_publ_section_title
;
 1-(2-Ammonioethyl)piperazin-1,4-diium dihydrogenophosphate
 monohydrogenophosphate
;
_journal_coeditor_code RU2043
_journal_issue 11
_journal_name_full 'Acta Crystallographica Section E'
_journal_page_first o3120
_journal_paper_doi 10.1107/S160053681204189X
_journal_volume 68
_journal_year 2012
_chemical_formula_iupac 'C6 H18 N3, H P O4 , H2 P O4'
_chemical_formula_moiety 'C6 H18 N3, H O4 P, H2 O4 P'
_chemical_formula_sum 'C6 H21 N3 O8 P2'
_chemical_formula_weight 325.20
_chemical_name_systematic
;
1-(2-Ammonioethyl)piperazin-1,4-diium dihydrogenophosphate
monohydrogenophosphate
;
_space_group_IT_number 14
_symmetry_cell_setting monoclinic
_symmetry_space_group_name_Hall '-P 2ybc'
_symmetry_space_group_name_H-M 'P 1 21/c 1'
_atom_sites_solution_hydrogens difmap
_atom_sites_solution_primary direct
_atom_sites_solution_secondary difmap
_audit_creation_method SHELXL-97
_cell_angle_alpha 90.00
_cell_angle_beta 92.5660(10)
_cell_angle_gamma 90.00
_cell_formula_units_Z 4
_cell_length_a 12.9417(2)
_cell_length_b 11.1054(2)
_cell_length_c 9.3981(4)
_cell_measurement_reflns_used 6163
_cell_measurement_temperature 295
_cell_measurement_theta_max 29.0
_cell_measurement_theta_min 2.0
_cell_volume 1349.37(7)
_computing_cell_refinement 'DENZO-SMN (Otwinowski & Minor, 1997)'
_computing_data_collection '<i>KappaCCD Server Software</i> (Nonius, 1997)'
_computing_data_reduction 'DENZO-SMN (Otwinowski & Minor, 1997)'
_computing_molecular_graphics 'ORTEPIII (Burnett & Johnson, 1996)'
_computing_publication_material
;
SHELXL97 (Sheldrick, 2008) and WINGX (Farrugia, 1999)
;
_computing_structure_refinement 'SHELXL97 (Sheldrick, 2008)'
_computing_structure_solution 'SIR97 (Altomare <i>et al.</i>,1999)'
_diffrn_ambient_temperature 295
_diffrn_measured_fraction_theta_full 0.982
_diffrn_measured_fraction_theta_max 0.982
_diffrn_measurement_device_type 'Nonius KappaCCD'
_diffrn_measurement_method '\f scans and \w scans'
_diffrn_radiation_monochromator graphite
_diffrn_radiation_source 'fine-focus sealed tube'
_diffrn_radiation_type MoK\a
_diffrn_radiation_wavelength 0.71073
_diffrn_reflns_av_R_equivalents 0.0160
_diffrn_reflns_av_sigmaI/netI 0.0275
_diffrn_reflns_limit_h_max 17
_diffrn_reflns_limit_h_min -17
_diffrn_reflns_limit_k_max 12
_diffrn_reflns_limit_k_min -15
_diffrn_reflns_limit_l_max 12
_diffrn_reflns_limit_l_min -12
_diffrn_reflns_number 6163
_diffrn_reflns_theta_full 29.00
_diffrn_reflns_theta_max 29.00
_diffrn_reflns_theta_min 5.07
_exptl_absorpt_coefficient_mu 0.362
_exptl_absorpt_correction_type none
_exptl_crystal_colour 'pale yellow'
_exptl_crystal_density_diffrn 1.601
_exptl_crystal_density_method 'not measured'
_exptl_crystal_description plate
_exptl_crystal_F_000 688
_exptl_crystal_size_max 0.52
_exptl_crystal_size_mid 0.49
_exptl_crystal_size_min 0.20
_refine_diff_density_max 0.874
_refine_diff_density_min -0.688
_refine_ls_extinction_method none
_refine_ls_goodness_of_fit_ref 1.074
_refine_ls_hydrogen_treatment refall
_refine_ls_matrix_type full
_refine_ls_number_parameters 256
_refine_ls_number_reflns 3518
_refine_ls_number_restraints 0
_refine_ls_restrained_S_all 1.074
_refine_ls_R_factor_all 0.0421
_refine_ls_R_factor_gt 0.0377
_refine_ls_shift/su_max 0.001
_refine_ls_shift/su_mean 0.000
_refine_ls_structure_factor_coef Fsqd
_refine_ls_weighting_details 'calc w=1/[\s^2^(Fo^2^)+(0.0441P)^2^+0.9354P] where P=(Fo^2^+2Fc^2^)/3'
_refine_ls_weighting_scheme calc
_refine_ls_wR_factor_gt 0.0975
_refine_ls_wR_factor_ref 0.1014
_reflns_number_gt 3167
_reflns_number_total 3518
_reflns_threshold_expression I>2sigma(I)
_cod_data_source_file ru2043.cif
_cod_data_source_block I
_cod_original_sg_symbol_H-M 'P 21/c'
_cod_database_code 2236594
_cod_database_fobs_code 2236594

loop_
_symmetry_equiv_pos_as_xyz
'x, y, z'
'-x, y+1/2, -z+1/2'
'-x, -y, -z'
'x, -y-1/2, z-1/2'

loop_
_atom_site_type_symbol
_atom_site_label
_atom_site_fract_x
_atom_site_fract_y
_atom_site_fract_z
_atom_site_U_iso_or_equiv
_atom_site_adp_type
_atom_site_calc_flag
_atom_site_occupancy
_atom_site_symmetry_multiplicity
P P1 0.94393(3) 0.26513(3) 0.03610(4) 0.01932(11) Uani d 1 1
P P2 0.54421(3) -0.17696(4) -0.42663(4) 0.02605(12) Uani d 1 1
N N1 0.74513(10) 0.02204(12) -0.00827(14) 0.0225(3) Uani d 1 1
N N2 0.75588(12) 0.04193(13) -0.31310(15) 0.0284(3) Uani d 1 1
N N3 0.87175(12) -0.00772(13) 0.27737(16) 0.0275(3) Uani d 1 1
O O1 0.84923(10) 0.33714(11) -0.01467(13) 0.0314(3) Uani d 1 1
O O2 0.99197(11) 0.31318(11) 0.17482(12) 0.0322(3) Uani d 1 1
O O3 0.91834(10) 0.13172(10) 0.04589(13) 0.0298(3) Uani d 1 1
O O4 1.02998(10) 0.28122(12) -0.07732(14) 0.0319(3) Uani d 1 1
O O5 0.58176(14) -0.24304(15) -0.29656(16) 0.0517(4) Uani d 1 1
O O6 0.61467(9) -0.07876(11) -0.47656(13) 0.0304(3) Uani d 1 1
O O7 0.52603(19) -0.27294(18) -0.54576(19) 0.0687(7) Uani d 1 1
O O8 0.43568(12) -0.12345(16) -0.3960(2) 0.0548(5) Uani d 1 1
C C1 0.78068(14) -0.08225(14) -0.09447(19) 0.0280(3) Uani d 1 1
C C2 0.82930(14) -0.03456(16) -0.22692(19) 0.0306(3) Uani d 1 1
C C3 0.71060(14) 0.13880(16) -0.22738(19) 0.0313(3) Uani d 1 1
C C4 0.66558(14) 0.09023(18) -0.09418(19) 0.0323(4) Uani d 1 1
C C5 0.70292(13) -0.01058(16) 0.13353(18) 0.0287(3) Uani d 1 1
C C6 0.77789(14) -0.07807(16) 0.23154(19) 0.0305(3) Uani d 1 1
H H1A 0.833(2) -0.124(2) -0.042(3) 0.047(7) Uiso d 1 1
H H2NA 0.7042(19) -0.002(2) -0.356(3) 0.040(6) Uiso d 1 1
H H4O 1.011(3) 0.250(3) -0.152(4) 0.068(9) Uiso d 1 1
H H1B 0.7218(18) -0.130(2) -0.118(2) 0.035(6) Uiso d 1 1
H H3NA 0.895(2) 0.033(2) 0.207(3) 0.050(7) Uiso d 1 1
H H3NB 0.921(2) -0.062(2) 0.309(3) 0.045(7) Uiso d 1 1
H H3NC 0.8586(19) 0.045(2) 0.351(3) 0.043(6) Uiso d 1 1
H H2NB 0.790(2) 0.080(2) -0.386(3) 0.052(7) Uiso d 1 1
H H2A 0.8872(18) 0.015(2) -0.204(2) 0.036(6) Uiso d 1 1
H H2B 0.8482(19) -0.099(2) -0.288(3) 0.048(7) Uiso d 1 1
H H3A 0.7650(19) 0.195(2) -0.203(3) 0.041(6) Uiso d 1 1
H H3B 0.6571(18) 0.177(2) -0.284(3) 0.037(6) Uiso d 1 1
H H4A 0.6092(19) 0.037(2) -0.114(3) 0.040(6) Uiso d 1 1
H H5A 0.6835(18) 0.066(2) 0.181(3) 0.039(6) Uiso d 1 1
H H6A 0.7415(19) -0.098(2) 0.314(3) 0.043(6) Uiso d 1 1
H H6B 0.803(2) -0.153(2) 0.184(3) 0.048(7) Uiso d 1 1
H H5B 0.6421(16) -0.0630(19) 0.117(2) 0.030(5) Uiso d 1 1
H H4B 0.6433(19) 0.154(2) -0.038(3) 0.045(7) Uiso d 1 1
H H8O 0.425(3) -0.058(3) -0.435(4) 0.082(11) Uiso d 1 1
H H7O 0.539(3) -0.250(3) -0.623(5) 0.089(12) Uiso d 1 1
H H1N 0.8034(18) 0.071(2) 0.006(2) 0.038(6) Uiso d 1 1

loop_
_atom_site_aniso_label
_atom_site_aniso_U_11
_atom_site_aniso_U_22
_atom_site_aniso_U_33
_atom_site_aniso_U_12
_atom_site_aniso_U_13
_atom_site_aniso_U_23
P1 0.02330(19) 0.01977(18) 0.01494(17) -0.00404(13) 0.00127(13) -0.00001(12)
P2 0.0326(2) 0.0265(2) 0.0191(2) -0.00124(15) 0.00252(15) 0.00181(14)
N1 0.0219(6) 0.0237(6) 0.0220(6) -0.0004(5) 0.0016(5) -0.0002(5)
N2 0.0319(7) 0.0325(7) 0.0209(6) -0.0090(6) 0.0004(5) -0.0021(5)
N3 0.0332(7) 0.0263(6) 0.0226(6) 0.0012(5) -0.0019(5) 0.0025(5)
O1 0.0348(6) 0.0338(6) 0.0255(6) 0.0089(5) 0.0004(5) -0.0002(5)
O2 0.0455(7) 0.0336(6) 0.0170(5) -0.0129(5) -0.0029(5) -0.0019(4)
O3 0.0348(6) 0.0224(5) 0.0316(6) -0.0089(4) -0.0036(5) 0.0040(4)
O4 0.0289(6) 0.0444(7) 0.0228(6) -0.0119(5) 0.0065(5) -0.0030(5)
O5 0.0701(10) 0.0554(9) 0.0303(7) 0.0276(8) 0.0105(7) 0.0157(6)
O6 0.0274(6) 0.0297(6) 0.0339(6) -0.0049(5) -0.0014(5) -0.0016(5)
O7 0.1099(16) 0.0634(11) 0.0350(8) -0.0542(11) 0.0256(9) -0.0179(8)
O8 0.0350(7) 0.0520(9) 0.0790(12) 0.0093(7) 0.0197(7) 0.0335(9)
C1 0.0311(8) 0.0220(7) 0.0310(8) 0.0022(6) 0.0035(6) -0.0020(6)
C2 0.0292(8) 0.0323(8) 0.0309(8) 0.0018(6) 0.0067(6) -0.0057(7)
C3 0.0359(9) 0.0280(8) 0.0293(8) 0.0033(7) -0.0058(7) 0.0012(6)
C4 0.0275(8) 0.0388(9) 0.0306(8) 0.0105(7) 0.0010(6) -0.0004(7)
C5 0.0277(7) 0.0330(8) 0.0259(8) -0.0015(6) 0.0066(6) 0.0005(6)
C6 0.0372(9) 0.0290(8) 0.0255(8) -0.0050(7) 0.0027(6) 0.0048(6)

loop_
_atom_type_symbol
_atom_type_description
_atom_type_scat_dispersion_real
_atom_type_scat_dispersion_imag
_atom_type_scat_source
C C 0.0033 0.0016 'International Tables Vol C Tables 4.2.6.8 and 6.1.1.4'
H H 0.0000 0.0000 'International Tables Vol C Tables 4.2.6.8 and 6.1.1.4'
N N 0.0061 0.0033 'International Tables Vol C Tables 4.2.6.8 and 6.1.1.4'
P P 0.1023 0.0942 'International Tables Vol C Tables 4.2.6.8 and 6.1.1.4'
O O 0.0106 0.0060 'International Tables Vol C Tables 4.2.6.8 and 6.1.1.4'

loop_
_geom_angle_atom_site_label_1
_geom_angle_atom_site_label_2
_geom_angle_atom_site_label_3
_geom_angle
O2 P1 O3 111.88(7)
O2 P1 O1 112.21(7)
O3 P1 O1 110.86(7)
O2 P1 O4 105.37(7)
O3 P1 O4 108.16(7)
O1 P1 O4 108.06(7)
O5 P2 O6 115.58(10)
O5 P2 O8 107.41(9)
O6 P2 O8 110.04(8)
O5 P2 O7 106.64(12)
O6 P2 O7 110.19(8)
O8 P2 O7 106.54(13)
C4 N1 C1 108.79(13)
C4 N1 C5 109.46(13)
C1 N1 C5 115.14(12)
C4 N1 H1N 108.7(14)
C1 N1 H1N 105.1(14)
C5 N1 H1N 109.5(15)
C3 N2 C2 112.18(13)
C3 N2 H2NA 109.3(15)
C2 N2 H2NA 111.8(15)
C3 N2 H2NB 106.3(17)
C2 N2 H2NB 110.2(16)
H2NA N2 H2NB 107(2)
C6 N3 H3NA 111.2(17)
C6 N3 H3NB 107.3(16)
H3NA N3 H3NB 109(2)
C6 N3 H3NC 111.9(15)
H3NA N3 H3NC 109(2)
H3NB N3 H3NC 109(2)
P1 O4 H4O 110(2)
P2 O7 H7O 114(3)
P2 O8 H8O 113(3)
N1 C1 C2 108.85(13)
N1 C1 H1A 109.1(16)
C2 C1 H1A 107.2(16)
N1 C1 H1B 107.5(14)
C2 C1 H1B 111.2(14)
H1A C1 H1B 113(2)
N2 C2 C1 111.62(14)
N2 C2 H2A 105.7(14)
C1 C2 H2A 111.8(14)
N2 C2 H2B 105.8(15)
C1 C2 H2B 111.1(16)
H2A C2 H2B 111(2)
N2 C3 C4 111.70(14)
N2 C3 H3A 107.2(15)
C4 C3 H3A 110.2(15)
N2 C3 H3B 108.0(14)
C4 C3 H3B 109.1(15)
H3A C3 H3B 111(2)
N1 C4 C3 110.49(14)
N1 C4 H4A 107.1(14)
C3 C4 H4A 112.3(15)
N1 C4 H4B 107.4(16)
C3 C4 H4B 109.9(16)
H4A C4 H4B 109(2)
N1 C5 C6 114.28(14)
N1 C5 H5A 107.5(14)
C6 C5 H5A 108.6(14)
N1 C5 H5B 108.5(13)
C6 C5 H5B 107.0(12)
H5A C5 H5B 111.0(19)
N3 C6 C5 114.18(14)
N3 C6 H6A 108.0(15)
C5 C6 H6A 106.6(15)
N3 C6 H6B 106.4(15)
C5 C6 H6B 110.8(15)
H6A C6 H6B 111(2)

loop_
_geom_bond_atom_site_label_1
_geom_bond_atom_site_label_2
_geom_bond_distance
P1 O2 1.5160(12)
P1 O3 1.5218(11)
P1 O1 1.5222(12)
P1 O4 1.5858(12)
P2 O5 1.4886(14)
P2 O6 1.5097(12)
P2 O8 1.5635(16)
P2 O7 1.5561(17)
N1 C4 1.487(2)
N1 C1 1.498(2)
N1 C5 1.507(2)
N1 H1N 0.93(2)
N2 C3 1.481(2)
N2 C2 1.487(2)
N2 H2NA 0.91(3)
N2 H2NB 0.93(3)
N3 C6 1.492(2)
N3 H3NA 0.87(3)
N3 H3NB 0.92(3)
N3 H3NC 0.93(3)
O4 H4O 0.81(3)
O7 H7O 0.80(4)
O8 H8O 0.82(4)
C1 C2 1.515(2)
C1 H1A 0.94(3)
C1 H1B 0.95(2)
C2 H2A 0.95(2)
C2 H2B 0.96(3)
C3 C4 1.504(3)
C3 H3A 0.96(3)
C3 H3B 0.95(2)
C4 H4A 0.96(2)
C4 H4B 0.94(3)
C5 C6 1.507(2)
C5 H5A 0.99(2)
C5 H5B 0.99(2)
C6 H6A 0.95(3)
C6 H6B 1.01(3)

loop_
_geom_hbond_atom_site_label_D
_geom_hbond_atom_site_label_H
_geom_hbond_atom_site_label_A
_geom_hbond_site_symmetry_A
_geom_hbond_distance_DH
_geom_hbond_distance_HA
_geom_hbond_distance_DA
_geom_hbond_angle_DHA
N1 H1N O3 . 0.93(2) 1.66(2) 2.582(2) 168(2)
N2 H2na O6 . 0.91(2) 1.80(2) 2.692(2) 167(2)
N3 H3na O3 . 0.87(3) 1.90(3) 2.759(2) 168(3)
O4 H4o O2 4_565 0.81(4) 1.78(4) 2.582(2) 170(3)
N2 H2NB O1 4_565 0.93(3) 1.72(3) 2.656(2) 175(3)
N3 H3NB O2 2_745 0.92(3) 1.79(3) 2.683(2) 164(2)
N3 H3NC O1 4_566 0.93(3) 1.83(3) 2.747(2) 171(2)
O8 H8O O6 3_654 0.82(4) 1.80(4) 2.614(2) 173(4)
O7 H7O O5 4_555 0.80(4) 1.74(4) 2.502(2) 159(4)
C3 H3A O1 . 0.96(2) 2.58(2) 3.427(2) 147(2)
C5 H5B O5 4_556 0.99(2) 2.44(2) 3.236(2) 137(2)
C2 H2B O4 2_744 0.96(3) 2.45(3) 3.345(2) 154(2)

loop_
_cod_related_entry_id
_cod_related_entry_database
_cod_related_entry_code
1 ChemSpider 30658154
